data_7210236
loop_
_publ_author_name
'Dorazco-Gonz\'alez, Alejandro'
'Martinez-Vargas, Sergio'
'Hern\'andez-Ortega, Sim\'on'
'Vald\'es-Mart\'inez, Jes\'us'

_publ_section_title
;
 Directed self-assembly of mono and dinuclear copper(ii) isophthalates
 into 1D polymeric structures. Design and an unusual cocrystallization
;
_journal_issue 30
_journal_name_full CrystEngComm
_journal_page_first 5961
_journal_paper_doi 10.1039/c3ce00044c
_journal_volume 15
_journal_year 2013
_chemical_formula_moiety 'C14 H22 Cu N2 O5'
_chemical_formula_sum 'C14 H22 Cu N2 O5'
_chemical_formula_weight 361.88
_chemical_name_common
;
catena-(Aqua-(mu-isophtalato-O,O'')-N,N,N',N'-
tetramethylethylen diamine)-copper(ii))
;
_chemical_name_systematic
;
catena-[Aqua-(\m-isophtalato-O,O")-N,N,N',N'-tetramethylethylen
diamine)-copper(ii)]
;
_space_group_IT_number 14
_symmetry_cell_setting monoclinic
_symmetry_space_group_name_Hall '-P 2ybc'
_symmetry_space_group_name_H-M 'P 1 21/c 1'
_atom_sites_solution_hydrogens difmap
_atom_sites_solution_primary direct
_atom_sites_solution_secondary difmap
_audit_creation_method SHELXL-97
_cell_angle_alpha 90.00
_cell_angle_beta 98.489(1)
_cell_angle_gamma 90.00
_cell_formula_units_Z 4
_cell_length_a 6.8445(3)
_cell_length_b 15.0636(8)
_cell_length_c 16.1247(8)
_cell_measurement_reflns_used 7829
_cell_measurement_temperature 293(2)
_cell_measurement_theta_max 24.98
_cell_measurement_theta_min 2.55
_cell_volume 1644.29(14)
_computing_cell_refinement 'SMART V 5.625 (Bruker, 1999)'
_computing_data_collection 'SMART V 5.625 (Bruker, 1999)'
_computing_data_reduction 'SAINT V 6.23C (Bruker, 1999)'
_computing_molecular_graphics 'SHELXTL V 6.12 (Sheldrick, 2000)'
_computing_publication_material 'SHELXTL V 6.12 (Sheldrick, 2000)'
_computing_structure_refinement 'SHELXTL V 6.12 (Sheldrick, 2000)'
_computing_structure_solution 'SHELXTL V 6.12 (Sheldrick, 2000)'
_diffrn_ambient_temperature 293(2)
_diffrn_detector_area_resol_mean 0.661
_diffrn_measured_fraction_theta_full 0.999
_diffrn_measured_fraction_theta_max 0.999
_diffrn_measurement_device_type 'Bruker Smart APEX AXS CCD area detector'
_diffrn_measurement_method \w-scans
_diffrn_radiation_monochromator graphite
_diffrn_radiation_source 'fine-focus sealed tube'
_diffrn_radiation_type MoK\a
_diffrn_radiation_wavelength 0.71073
_diffrn_reflns_av_R_equivalents 0.0351
_diffrn_reflns_av_sigmaI/netI 0.0285
_diffrn_reflns_limit_h_max 8
_diffrn_reflns_limit_h_min -8
_diffrn_reflns_limit_k_max 17
_diffrn_reflns_limit_k_min -17
_diffrn_reflns_limit_l_max 19
_diffrn_reflns_limit_l_min -19
_diffrn_reflns_number 13205
_diffrn_reflns_theta_full 25.00
_diffrn_reflns_theta_max 25.00
_diffrn_reflns_theta_min 1.86
_diffrn_standards_decay_% 0
_exptl_absorpt_coefficient_mu 1.352
_exptl_absorpt_correction_T_max 0.7747
_exptl_absorpt_correction_T_min 0.6991
_exptl_absorpt_correction_type analytical
_exptl_absorpt_process_details 'SHELXTL V 6.12 (Sheldrick, 2008)'
_exptl_crystal_colour blue
_exptl_crystal_density_diffrn 1.462
_exptl_crystal_density_method 'not measured'
_exptl_crystal_description prism
_exptl_crystal_F_000 756
_exptl_crystal_size_max 0.314
_exptl_crystal_size_mid 0.302
_exptl_crystal_size_min 0.232
_refine_diff_density_max 0.622
_refine_diff_density_min -0.356
_refine_diff_density_rms 0.070
_refine_ls_extinction_method none
_refine_ls_goodness_of_fit_ref 0.993
_refine_ls_hydrogen_treatment mixed
_refine_ls_matrix_type full
_refine_ls_number_parameters 209
_refine_ls_number_reflns 2893
_refine_ls_number_restraints 2
_refine_ls_restrained_S_all 0.993
_refine_ls_R_factor_all 0.0399
_refine_ls_R_factor_gt 0.0348
_refine_ls_shift/su_max 0.007
_refine_ls_shift/su_mean 0.000
_refine_ls_structure_factor_coef Fsqd
_refine_ls_weighting_details 'calc w=1/[\s^2^(Fo^2^)+(0.0711P)^2^] where P=(Fo^2^+2Fc^2^)/3'
_refine_ls_weighting_scheme calc
_refine_ls_wR_factor_gt 0.0974
_refine_ls_wR_factor_ref 0.1002
_reflns_number_gt 2487
_reflns_number_total 2893
_reflns_threshold_expression >2sigma(I)
_cod_data_source_file c3ce00044c.txt
_cod_data_source_block compound-1
_cod_original_cell_volume 1644.3(1)
_cod_original_sg_symbol_H-M 'P 21/c'
_cod_database_code 7210236

loop_
_symmetry_equiv_pos_as_xyz
'x, y, z'
'-x, y+1/2, -z+1/2'
'-x, -y, -z'
'x, -y-1/2, z-1/2'

loop_
_atom_site_label
_atom_site_type_symbol
_atom_site_fract_x
_atom_site_fract_y
_atom_site_fract_z
_atom_site_U_iso_or_equiv
_atom_site_adp_type
_atom_site_occupancy
_atom_site_symmetry_multiplicity
_atom_site_calc_flag
_atom_site_refinement_flags
Cu Cu 0.09137(4) 0.952967(18) 0.259869(17) 0.02955(14) Uani 1 1 d .
O1 O 0.2009(2) 0.86785(11) 0.34653(10) 0.0368(4) Uani 1 1 d .
O2 O -0.0482(2) 0.81759(12) 0.40832(11) 0.0432(5) Uani 1 1 d .
O3 O 0.1089(2) 0.86518(11) 0.16709(10) 0.0357(4) Uani 1 1 d .
O4 O 0.4124(3) 0.91616(13) 0.20148(11) 0.0403(4) Uani 1 1 d .
O5 O -0.2154(3) 0.93001(15) 0.29223(14) 0.0498(5) Uani 1 1 d D
H5A H -0.178(4) 0.8888(14) 0.3270(15) 0.060 Uiso 1 1 d D
H5B H -0.329(2) 0.922(2) 0.2659(17) 0.060 Uiso 1 1 d D
N1 N 0.1838(4) 1.05694(13) 0.34159(15) 0.0406(6) Uani 1 1 d .
N2 N -0.0085(4) 1.05177(13) 0.17622(15) 0.0421(6) Uani 1 1 d .
C1 C 0.2782(3) 0.77581(14) 0.46301(14) 0.0283(5) Uani 1 1 d .
C2 C 0.2196(3) 0.73199(14) 0.53179(14) 0.0285(5) Uani 1 1 d .
H2 H 0.0880 0.7341 0.5399 0.034 Uiso 1 1 calc R
C3 C 0.3546(3) 0.68555(15) 0.58788(14) 0.0296(5) Uani 1 1 d .
C4 C 0.5526(4) 0.68460(17) 0.57640(16) 0.0364(6) Uani 1 1 d .
H4 H 0.6454 0.6548 0.6144 0.044 Uiso 1 1 calc R
C5 C 0.6107(4) 0.72785(17) 0.50869(17) 0.0396(6) Uani 1 1 d .
H5 H 0.7426 0.7267 0.5009 0.048 Uiso 1 1 calc R
C6 C 0.4740(4) 0.77295(16) 0.45227(16) 0.0344(6) Uani 1 1 d .
H6 H 0.5147 0.8016 0.4067 0.041 Uiso 1 1 calc R
C7 C 0.1285(4) 0.82416(15) 0.40186(14) 0.0298(5) Uani 1 1 d .
C8 C 0.2903(4) 0.86786(15) 0.15786(14) 0.0313(5) Uani 1 1 d .
C9 C 0.1302(5) 1.14103(18) 0.2952(2) 0.0594(9) Uani 1 1 d .
H9A H 0.1013 1.1866 0.3342 0.071 Uiso 1 1 calc R
H9B H 0.2408 1.1611 0.2688 0.071 Uiso 1 1 calc R
C10 C -0.0422(6) 1.1275(2) 0.2313(2) 0.0784(12) Uani 1 1 d .
H10A H -0.0673 1.1809 0.1978 0.094 Uiso 1 1 calc R
H10B H -0.1573 1.1157 0.2582 0.094 Uiso 1 1 calc R
C11 C 0.0840(6) 1.0536(2) 0.41638(19) 0.0595(9) Uani 1 1 d .
H11A H 0.1323 1.1008 0.4539 0.071 Uiso 1 1 calc R
H11B H 0.1105 0.9976 0.4441 0.071 Uiso 1 1 calc R
H11C H -0.0558 1.0603 0.3999 0.071 Uiso 1 1 calc R
C12 C 0.3992(5) 1.0518(2) 0.3677(2) 0.0632(10) Uani 1 1 d .
H12A H 0.4415 1.1007 0.4041 0.076 Uiso 1 1 calc R
H12B H 0.4647 1.0545 0.3191 0.076 Uiso 1 1 calc R
H12C H 0.4315 0.9970 0.3968 0.076 Uiso 1 1 calc R
C13 C -0.1981(6) 1.0325(2) 0.1252(2) 0.0756(12) Uani 1 1 d .
H13A H -0.2323 1.0799 0.0860 0.091 Uiso 1 1 calc R
H13B H -0.2981 1.0268 0.1608 0.091 Uiso 1 1 calc R
H13C H -0.1885 0.9780 0.0952 0.091 Uiso 1 1 calc R
C14 C 0.1338(6) 1.0745(3) 0.1208(2) 0.0789(12) Uani 1 1 d .
H14A H 0.1325 1.0297 0.0785 0.095 Uiso 1 1 calc R
H14B H 0.2635 1.0782 0.1528 0.095 Uiso 1 1 calc R
H14C H 0.0992 1.1308 0.0947 0.095 Uiso 1 1 calc R

loop_
_atom_site_aniso_label
_atom_site_aniso_U_11
_atom_site_aniso_U_22
_atom_site_aniso_U_33
_atom_site_aniso_U_23
_atom_site_aniso_U_13
_atom_site_aniso_U_12
Cu 0.0376(2) 0.0291(2) 0.0229(2) 0.00124(11) 0.00747(14) 0.00040(12)
O1 0.0388(10) 0.0423(10) 0.0308(9) 0.0122(8) 0.0100(8) 0.0034(8)
O2 0.0318(10) 0.0558(12) 0.0420(11) 0.0170(9) 0.0055(8) 0.0008(8)
O3 0.0321(10) 0.0423(10) 0.0334(9) -0.0099(8) 0.0071(8) -0.0006(8)
O4 0.0377(10) 0.0488(11) 0.0340(10) -0.0124(9) 0.0039(8) -0.0070(8)
O5 0.0315(10) 0.0627(13) 0.0533(14) 0.0204(10) 0.0000(10) -0.0014(10)
N1 0.0507(14) 0.0364(12) 0.0360(13) -0.0090(9) 0.0107(11) -0.0025(10)
N2 0.0530(15) 0.0375(13) 0.0358(13) 0.0104(10) 0.0063(11) 0.0011(10)
C1 0.0327(12) 0.0253(12) 0.0278(12) -0.0027(10) 0.0070(10) -0.0023(10)
C2 0.0265(12) 0.0317(13) 0.0278(12) -0.0005(10) 0.0053(10) -0.0012(10)
C3 0.0322(13) 0.0291(13) 0.0273(12) -0.0014(10) 0.0037(10) -0.0013(10)
C4 0.0288(13) 0.0385(14) 0.0411(15) 0.0030(12) 0.0026(11) 0.0007(10)
C5 0.0294(13) 0.0429(15) 0.0487(17) 0.0033(12) 0.0129(12) -0.0009(11)
C6 0.0366(14) 0.0349(14) 0.0336(14) 0.0032(11) 0.0114(11) -0.0035(11)
C7 0.0394(14) 0.0279(12) 0.0222(12) -0.0022(10) 0.0051(11) -0.0038(10)
C8 0.0363(14) 0.0322(13) 0.0247(12) 0.0008(10) 0.0020(10) 0.0011(11)
C9 0.080(2) 0.0326(16) 0.066(2) -0.0063(15) 0.0130(18) -0.0066(15)
C10 0.121(3) 0.042(2) 0.072(3) 0.0058(17) 0.012(2) 0.022(2)
C11 0.083(2) 0.058(2) 0.0433(19) -0.0173(14) 0.0278(18) -0.0035(16)
C12 0.055(2) 0.062(2) 0.070(2) -0.0279(17) -0.0010(18) -0.0081(15)
C13 0.065(2) 0.079(2) 0.077(3) 0.041(2) -0.012(2) -0.0053(18)
C14 0.082(3) 0.089(3) 0.072(3) 0.046(2) 0.030(2) 0.014(2)

loop_
_atom_type_symbol
_atom_type_description
_atom_type_scat_dispersion_real
_atom_type_scat_dispersion_imag
_atom_type_scat_source
C C 0.0033 0.0016 'International Tables Vol C Tables 4.2.6.8 and 6.1.1.4'
H H 0.0000 0.0000 'International Tables Vol C Tables 4.2.6.8 and 6.1.1.4'
N N 0.0061 0.0033 'International Tables Vol C Tables 4.2.6.8 and 6.1.1.4'
O O 0.0106 0.0060 'International Tables Vol C Tables 4.2.6.8 and 6.1.1.4'
Cu Cu 0.3201 1.2651 'International Tables Vol C Tables 4.2.6.8 and 6.1.1.4'

loop_
_geom_angle_atom_site_label_1
_geom_angle_atom_site_label_2
_geom_angle_atom_site_label_3
_geom_angle
_geom_angle_site_symmetry_3
O1 Cu O3 92.39(7) .
O1 Cu N2 174.34(8) .
O3 Cu N2 92.21(8) .
O1 Cu N1 89.57(9) .
O3 Cu N1 156.58(9) .
N2 Cu N1 84.91(10) .
O1 Cu O5 90.33(7) .
O3 Cu O5 103.29(8) .
N2 Cu O5 91.84(9) .
N1 Cu O5 100.03(9) .
C7 O1 Cu 133.88(16) .
C8 O3 Cu 103.42(14) .
C11 N1 C12 109.3(3) .
C11 N1 C9 109.3(2) .
C12 N1 C9 110.5(2) .
C11 N1 Cu 111.01(18) .
C12 N1 Cu 109.78(17) .
C9 N1 Cu 107.01(18) .
C13 N2 C14 108.7(3) .
C13 N2 C10 106.6(3) .
C14 N2 C10 111.3(3) .
C13 N2 Cu 114.04(17) .
C14 N2 Cu 112.7(2) .
C10 N2 Cu 103.28(18) .
C6 C1 C2 118.9(2) .
C6 C1 C7 121.0(2) .
C2 C1 C7 120.1(2) .
C3 C2 C1 121.0(2) .
C2 C3 C4 119.1(2) .
C2 C3 C8 121.3(2) 4_576
C4 C3 C8 119.5(2) 4_576
C5 C4 C3 120.0(2) .
C4 C5 C6 120.4(2) .
C1 C6 C5 120.6(2) .
O2 C7 O1 126.3(2) .
O2 C7 C1 119.2(2) .
O1 C7 C1 114.5(2) .
O4 C8 O3 122.5(2) .
O4 C8 C3 119.4(2) 4_575
O3 C8 C3 118.0(2) 4_575
C10 C9 N1 110.4(2) .
C9 C10 N2 110.4(3) .

loop_
_geom_bond_atom_site_label_1
_geom_bond_atom_site_label_2
_geom_bond_distance
_geom_bond_site_symmetry_2
Cu O1 1.9620(16) .
Cu O3 2.0135(16) .
Cu N2 2.056(2) .
Cu N1 2.084(2) .
Cu O5 2.263(2) .
O1 C7 1.267(3) .
O2 C7 1.233(3) .
O3 C8 1.273(3) .
O4 C8 1.245(3) .
N1 C11 1.472(4) .
N1 C12 1.474(4) .
N1 C9 1.489(4) .
N2 C13 1.460(4) .
N2 C14 1.456(4) .
N2 C10 1.484(4) .
C1 C6 1.377(3) .
C1 C2 1.399(3) .
C1 C7 1.502(3) .
C2 C3 1.383(3) .
C3 C4 1.395(3) .
C3 C8 1.504(3) 4_576
C4 C5 1.379(3) .
C5 C6 1.383(3) .
C8 C3 1.504(3) 4_575
C9 C10 1.462(5) .

loop_
_geom_hbond_atom_site_label_D
_geom_hbond_atom_site_label_H
_geom_hbond_atom_site_label_A
_geom_hbond_distance_DH
_geom_hbond_distance_HA
_geom_hbond_distance_DA
_geom_hbond_angle_DHA
_geom_hbond_site_symmetry_A
O5 H5A O2 0.851(10) 1.819(12) 2.655(3) 167(3) .
O5 H5B O4 0.841(10) 1.915(11) 2.752(3) 174(3) 1_455
